data_7133680
loop_
_publ_author_name
'Cho, Hsien-Liang'
'Gullett, Kelly L.'
'Fout, Alison R.'

_publ_section_title
;
 Synthesis and characterization of tetrapodal nickel complexes with
 adaptable ligand binding geometries.
;
_journal_issue 76
_journal_name_full 'Chemical communications (Cambridge, England)'
_journal_page_first 10564
_journal_page_last 10567
_journal_paper_doi 10.1039/d4cc03186e
_journal_volume 60
_journal_year 2024
_chemical_formula_moiety 'C41 H41 N7 Ni O, F6 P, C H2 Cl2, C Cl2, 1[CH2Cl2]'
_chemical_formula_sum 'C43 H52 Cl4 F6 N7 Ni O P'
_chemical_formula_weight 1028.40
_space_group_crystal_system monoclinic
_space_group_IT_number 15
_space_group_name_Hall '-C 2yc'
_space_group_name_H-M_alt 'C 1 2/c 1'
_atom_sites_solution_hydrogens geom
_atom_sites_solution_primary dual
_atom_sites_solution_secondary difmap
_audit_creation_date 2024-06-26
_audit_creation_method
;
Olex2 1.5
(compiled 2024.02.16 svn.r378c4104 for OlexSys, GUI svn.r6928)
;
_audit_update_record
;
2024-06-27 deposited with the CCDC.	2024-08-28 downloaded from the CCDC.
;
_cell_angle_alpha 90.00
_cell_angle_beta 93.835(3)
_cell_angle_gamma 90.00
_cell_formula_units_Z 8
_cell_length_a 24.699(3)
_cell_length_b 14.4845(16)
_cell_length_c 25.529(3)
_cell_measurement_reflns_used 8425
_cell_measurement_temperature 110.00
_cell_measurement_theta_max 24.060
_cell_measurement_theta_min 2.322
_cell_volume 9112.6(18)
_computing_cell_refinement 'SAINT V8.40B (?, 2016)'
_computing_data_reduction 'SAINT V8.40B (?, 2016)'
_computing_molecular_graphics 'Olex2 1.5 (Dolomanov et al., 2009)'
_computing_publication_material 'Olex2 1.5 (Dolomanov et al., 2009)'
_computing_structure_refinement 'XL  (Sheldrick, 2008)'
_computing_structure_solution 'SHELXS-97 (Sheldrick, 2008)'
_diffrn_ambient_temperature 110.00
_diffrn_detector 'Bruker APEX2 area detector'
_diffrn_detector_area_resol_mean 7.9
_diffrn_detector_type 'CCD area detector'
_diffrn_measured_fraction_theta_full 0.983
_diffrn_measured_fraction_theta_max 0.983
_diffrn_measurement_device 'three-circle diffractometer'
_diffrn_measurement_device_type 'Bruker SMART APEX2 area detector'
_diffrn_measurement_method '\f and \w scans'
_diffrn_radiation_monochromator 'mirror optics'
_diffrn_radiation_probe x-ray
_diffrn_radiation_type MoK\a
_diffrn_radiation_wavelength 0.71073
_diffrn_reflns_av_R_equivalents 0.0873
_diffrn_reflns_av_unetI/netI 0.0652
_diffrn_reflns_limit_h_max 27
_diffrn_reflns_limit_h_min -29
_diffrn_reflns_limit_k_max 17
_diffrn_reflns_limit_k_min -17
_diffrn_reflns_limit_l_max 30
_diffrn_reflns_limit_l_min -29
_diffrn_reflns_number 48042
_diffrn_reflns_theta_full 25.06
_diffrn_reflns_theta_max 25.06
_diffrn_reflns_theta_min 2.81
_diffrn_source 'microfocus sealed X-ray tube'
_diffrn_source_current 1.0
_diffrn_source_power 0.05
_diffrn_source_type 'Incoatec I\ms'
_diffrn_source_voltage 50.0
_diffrn_standards_number 0
_exptl_absorpt_coefficient_mu 0.764
_exptl_absorpt_correction_T_max 0.7451
_exptl_absorpt_correction_T_min 0.6708
_exptl_absorpt_correction_type multi-scan
_exptl_absorpt_process_details
;
SADABS-2016/2 (Bruker,2016/2) was used for absorption correction.
wR2(int) was 0.1154 before and 0.0707 after correction.
The Ratio of minimum to maximum transmission is 0.9003.
The \l/2 correction factor is Not present.
;
_exptl_crystal_colour brown
_exptl_crystal_colour_primary brown
_exptl_crystal_density_diffrn 1.499
_exptl_crystal_density_method 'not measured'
_exptl_crystal_description plate
_exptl_crystal_F_000 4256
_exptl_crystal_preparation 'DCM, hexane, layer diffusion'
_exptl_crystal_size_max 0.04
_exptl_crystal_size_mid 0.04
_exptl_crystal_size_min 0.02
_refine_diff_density_max 0.940
_refine_diff_density_min -1.330
_refine_diff_density_rms 0.101
_refine_ls_extinction_method none
_refine_ls_goodness_of_fit_ref 1.058
_refine_ls_hydrogen_treatment mixed
_refine_ls_matrix_type full
_refine_ls_number_parameters 578
_refine_ls_number_reflns 7928
_refine_ls_number_restraints 0
_refine_ls_restrained_S_all 1.058
_refine_ls_R_factor_all 0.1040
_refine_ls_R_factor_gt 0.0706
_refine_ls_shift/su_max 0.001
_refine_ls_shift/su_mean 0.000
_refine_ls_structure_factor_coef Fsqd
_refine_ls_weighting_details 'calc w=1/[\s^2^(Fo^2^)+(0.0642P)^2^+86.9736P] where P=(Fo^2^+2Fc^2^)/3'
_refine_ls_weighting_scheme calc
_refine_ls_wR_factor_gt 0.1636
_refine_ls_wR_factor_ref 0.1827
_reflns_number_gt 5819
_reflns_number_total 7928
_reflns_threshold_expression >2sigma(I)
_cod_data_source_file d4cc03186e2.cif
_cod_data_source_block hlc_2_44_qpniohpf6_1_0m
_cod_depositor_comments 'Adding full bibliography for 7133679--7133683.cif.'
_cod_original_cell_volume 9112.6(17)
_cod_database_code 7133680
_olex2_refinement_description
;
1. Fixed Uiso
 At 1.2 times of:
  All C(H) groups, All C(H,H) groups, All N(H) groups
 At 1.5 times of:
  All C(H,H,H) groups
2.a Ternary CH refined with riding coordinates:
 C25(H25), C36(H36)
2.b Secondary CH2 refined with riding coordinates:
 C26(H26A,H26B), C27(H27A,H27B), C28(H28A,H28B), C29(H29A,H29B), C30(H30A,
 H30B), C37(H37A,H37B), C38(H38A,H38B), C39(H39A,H39B), C40(H40A,H40B),
 C41(H41A,H41B), C42(H42A,H42B), C43(H43A,H43B)
2.c Aromatic/amide H refined with riding coordinates:
 N6(H6), C1(H1A), C2(H2), C3(H3), C4(H4), C9(H9), C10(H10), C11(H11), C12(H12),
  C14(H14), C15(H15), C16(H16), C21(H21), C22(H22), C24(H24), C32(H32),
 C33(H33), C35(H35)
2.d Idealised Me refined as rotating group:
 C7(H7A,H7B,H7C), C19(H19A,H19B,H19C)
;
_olex2_submission_special_instructions 'No special instructions were received'

loop_
_space_group_symop_id
_space_group_symop_operation_xyz
1 'x, y, z'
2 '-x, y, -z+1/2'
3 'x+1/2, y+1/2, z'
4 '-x+1/2, y+1/2, -z+1/2'
5 '-x, -y, -z'
6 'x, -y, z-1/2'
7 '-x+1/2, -y+1/2, -z'
8 'x+1/2, -y+1/2, z-1/2'

loop_
_atom_site_label
_atom_site_type_symbol
_atom_site_fract_x
_atom_site_fract_y
_atom_site_fract_z
_atom_site_U_iso_or_equiv
_atom_site_adp_type
_atom_site_occupancy
_atom_site_symmetry_multiplicity
_atom_site_calc_flag
_atom_site_refinement_flags
_atom_site_disorder_assembly
_atom_site_disorder_group
Ni01 Ni 0.34532(2) 0.43978(4) 0.57063(2) 0.01706(18) Uani 1 1 d . . .
O1 O 0.29301(15) 0.5485(3) 0.57526(18) 0.0237(9) Uani 1 1 d . . .
H1 H 0.287(2) 0.566(4) 0.551(2) 0.004(16) Uiso 1 1 d . . .
N1 N 0.39551(16) 0.3257(3) 0.55683(16) 0.0181(9) Uani 1 1 d . . .
N2 N 0.38893(16) 0.5038(3) 0.51061(16) 0.0199(9) Uani 1 1 d . . .
N3 N 0.29672(16) 0.3829(3) 0.50728(16) 0.0192(9) Uani 1 1 d . . .
N4 N 0.31259(16) 0.3694(3) 0.63385(16) 0.0201(9) Uani 1 1 d . . .
N5 N 0.39964(17) 0.4850(3) 0.63179(16) 0.0207(9) Uani 1 1 d . . .
N6 N 0.20852(17) 0.4853(3) 0.62085(18) 0.0253(10) Uani 1 1 d . . .
H6 H 0.2350 0.5065 0.6028 0.030 Uiso 1 1 calc R . .
N7 N 0.35540(18) 0.6755(3) 0.62390(18) 0.0238(10) Uani 1 1 d . . .
C1 C 0.4099(2) 0.5891(4) 0.5180(2) 0.0233(12) Uani 1 1 d . . .
H1A H 0.3973 0.6253 0.5457 0.028 Uiso 1 1 calc R . .
C2 C 0.4484(2) 0.6273(4) 0.4879(2) 0.0254(12) Uani 1 1 d . . .
H2 H 0.4626 0.6872 0.4952 0.030 Uiso 1 1 calc R . .
C3 C 0.4656(2) 0.5755(4) 0.4467(2) 0.0288(13) Uani 1 1 d . . .
H3 H 0.4921 0.5992 0.4250 0.035 Uiso 1 1 calc R . .
C4 C 0.4439(2) 0.4886(4) 0.4377(2) 0.0267(12) Uani 1 1 d . . .
H4 H 0.4554 0.4523 0.4094 0.032 Uiso 1 1 calc R . .
C5 C 0.4052(2) 0.4538(3) 0.46973(19) 0.0190(11) Uani 1 1 d . . .
C6 C 0.3809(2) 0.3570(4) 0.4617(2) 0.0215(11) Uani 1 1 d . . .
C7 C 0.3971(2) 0.3168(4) 0.4099(2) 0.0263(12) Uani 1 1 d . . .
H7A H 0.3867 0.3596 0.3813 0.039 Uiso 1 1 calc R . .
H7B H 0.3787 0.2575 0.4035 0.039 Uiso 1 1 calc R . .
H7C H 0.4365 0.3072 0.4117 0.039 Uiso 1 1 calc R . .
C8 C 0.3179(2) 0.3624(3) 0.4615(2) 0.0203(11) Uani 1 1 d . . .
C9 C 0.2851(2) 0.3456(4) 0.4167(2) 0.0255(12) Uani 1 1 d . . .
H9 H 0.3008 0.3334 0.3845 0.031 Uiso 1 1 calc R . .
C10 C 0.2292(2) 0.3466(4) 0.4188(2) 0.0275(13) Uani 1 1 d . . .
H10 H 0.2062 0.3361 0.3881 0.033 Uiso 1 1 calc R . .
C11 C 0.2076(2) 0.3632(4) 0.4662(2) 0.0265(12) Uani 1 1 d . . .
H11 H 0.1695 0.3622 0.4692 0.032 Uiso 1 1 calc R . .
C12 C 0.2426(2) 0.3813(3) 0.5092(2) 0.0213(11) Uani 1 1 d . . .
H12 H 0.2276 0.3933 0.5419 0.026 Uiso 1 1 calc R . .
C13 C 0.4019(2) 0.2950(3) 0.5077(2) 0.0205(11) Uani 1 1 d . . .
C14 C 0.4269(2) 0.2111(4) 0.4989(2) 0.0224(12) Uani 1 1 d . . .
H14 H 0.4312 0.1907 0.4641 0.027 Uiso 1 1 calc R . .
C15 C 0.4457(2) 0.1573(4) 0.5411(2) 0.0242(12) Uani 1 1 d . . .
H15 H 0.4622 0.0992 0.5355 0.029 Uiso 1 1 calc R . .
C16 C 0.4402(2) 0.1891(4) 0.5913(2) 0.0229(12) Uani 1 1 d . . .
H16 H 0.4531 0.1535 0.6208 0.027 Uiso 1 1 calc R . .
C17 C 0.41545(19) 0.2743(3) 0.59803(19) 0.0176(11) Uani 1 1 d . . .
C18 C 0.4082(2) 0.3155(4) 0.6525(2) 0.0212(11) Uani 1 1 d . . .
C19 C 0.4399(2) 0.2594(4) 0.6952(2) 0.0267(12) Uani 1 1 d . . .
H19A H 0.4260 0.1960 0.6951 0.040 Uiso 1 1 calc R . .
H19B H 0.4355 0.2877 0.7296 0.040 Uiso 1 1 calc R . .
H19C H 0.4784 0.2586 0.6883 0.040 Uiso 1 1 calc R . .
C20 C 0.4288(2) 0.4156(4) 0.6550(2) 0.0207(11) Uani 1 1 d . . .
C21 C 0.4758(2) 0.4494(4) 0.6836(2) 0.0252(12) Uani 1 1 d . . .
H21 H 0.5032 0.4139 0.7022 0.030 Uiso 1 1 calc R . .
C22 C 0.4739(2) 0.5441(4) 0.6790(2) 0.0254(12) Uani 1 1 d . . .
H22 H 0.4998 0.5866 0.6942 0.030 Uiso 1 1 calc R . .
C23 C 0.4266(2) 0.5660(4) 0.6478(2) 0.0222(11) Uani 1 1 d . . .
C24 C 0.4040(2) 0.6548(4) 0.6441(2) 0.0240(12) Uani 1 1 d . . .
H24 H 0.4260 0.7044 0.6574 0.029 Uiso 1 1 calc R . .
C25 C 0.3317(2) 0.7691(4) 0.6219(2) 0.0287(13) Uani 1 1 d . . .
H25 H 0.3579 0.8140 0.6393 0.034 Uiso 1 1 calc R . .
C26 C 0.2805(3) 0.7652(5) 0.6517(3) 0.056(2) Uani 1 1 d . . .
H26A H 0.2905 0.7528 0.6893 0.067 Uiso 1 1 calc R . .
H26B H 0.2574 0.7136 0.6379 0.067 Uiso 1 1 calc R . .
C27 C 0.2477(3) 0.8565(6) 0.6467(3) 0.065(2) Uani 1 1 d . . .
H27A H 0.2128 0.8485 0.6630 0.079 Uiso 1 1 calc R . .
H27B H 0.2683 0.9060 0.6659 0.079 Uiso 1 1 calc R . .
C28 C 0.2369(3) 0.8849(5) 0.5905(4) 0.064(2) Uani 1 1 d . . .
H28A H 0.2120 0.8399 0.5724 0.077 Uiso 1 1 calc R . .
H28B H 0.2190 0.9461 0.5891 0.077 Uiso 1 1 calc R . .
C29 C 0.2876(3) 0.8896(5) 0.5637(3) 0.0469(17) Uani 1 1 d . . .
H29A H 0.3112 0.9380 0.5804 0.056 Uiso 1 1 calc R . .
H29B H 0.2792 0.9073 0.5266 0.056 Uiso 1 1 calc R . .
C30 C 0.3179(3) 0.7979(4) 0.5657(3) 0.0411(16) Uani 1 1 d . . .
H30A H 0.2952 0.7498 0.5476 0.049 Uiso 1 1 calc R . .
H30B H 0.3517 0.8040 0.5472 0.049 Uiso 1 1 calc R . .
C31 C 0.3479(2) 0.3150(3) 0.6622(2) 0.0195(11) Uani 1 1 d . . .
C32 C 0.3224(2) 0.2640(4) 0.7009(2) 0.0234(12) Uani 1 1 d . . .
H32 H 0.3390 0.2207 0.7249 0.028 Uiso 1 1 calc R . .
C33 C 0.2690(2) 0.2900(4) 0.6967(2) 0.0258(12) Uani 1 1 d . . .
H33 H 0.2412 0.2679 0.7174 0.031 Uiso 1 1 calc R . .
C34 C 0.2628(2) 0.3562(4) 0.6557(2) 0.0230(12) Uani 1 1 d . . .
C35 C 0.2157(2) 0.4100(4) 0.6479(2) 0.0261(12) Uani 1 1 d . . .
H35 H 0.1850 0.3885 0.6648 0.031 Uiso 1 1 calc R . .
C36 C 0.1565(2) 0.5363(4) 0.6197(2) 0.0262(12) Uani 1 1 d . . .
H36 H 0.1268 0.4912 0.6251 0.031 Uiso 1 1 calc R . .
C37 C 0.1571(3) 0.6074(5) 0.6629(2) 0.0406(16) Uani 1 1 d . . .
H37A H 0.1879 0.6502 0.6594 0.049 Uiso 1 1 calc R . .
H37B H 0.1624 0.5761 0.6974 0.049 Uiso 1 1 calc R . .
C38 C 0.1038(3) 0.6626(5) 0.6607(3) 0.0443(17) Uani 1 1 d . . .
H38A H 0.0733 0.6208 0.6674 0.053 Uiso 1 1 calc R . .
H38B H 0.1059 0.7105 0.6884 0.053 Uiso 1 1 calc R . .
C39 C 0.0933(2) 0.7079(4) 0.6076(2) 0.0380(15) Uani 1 1 d . . .
H39A H 0.1219 0.7543 0.6024 0.046 Uiso 1 1 calc R . .
H39B H 0.0579 0.7402 0.6062 0.046 Uiso 1 1 calc R . .
C40 C 0.0930(2) 0.6360(4) 0.5640(2) 0.0360(15) Uani 1 1 d . . .
H40A H 0.0622 0.5932 0.5675 0.043 Uiso 1 1 calc R . .
H40B H 0.0877 0.6672 0.5296 0.043 Uiso 1 1 calc R . .
C41 C 0.1456(2) 0.5813(4) 0.5660(2) 0.0333(14) Uani 1 1 d . . .
H41A H 0.1760 0.6229 0.5589 0.040 Uiso 1 1 calc R . .
H41B H 0.1432 0.5330 0.5385 0.040 Uiso 1 1 calc R . .
Cl1 Cl 0.10973(13) 0.2880(4) 0.73257(12) 0.1552(19) Uani 1 1 d . . .
Cl2 Cl 0.13003(16) 0.4717(4) 0.77656(16) 0.175(2) Uani 1 1 d . . .
C42 C 0.0846(4) 0.4054(9) 0.7398(4) 0.098(4) Uani 1 1 d . . .
H42A H 0.0778 0.4337 0.7047 0.117 Uiso 1 1 calc R . .
H42B H 0.0498 0.4036 0.7569 0.117 Uiso 1 1 calc R . .
Cl3 Cl 0.37991(7) 0.46583(15) 0.80656(8) 0.0616(6) Uani 1 1 d . . .
Cl4 Cl 0.28800(9) 0.57598(13) 0.76653(8) 0.0654(6) Uani 1 1 d . . .
C43 C 0.3376(3) 0.4945(5) 0.7512(3) 0.0475(18) Uani 1 1 d . . .
H43A H 0.3195 0.4379 0.7370 0.057 Uiso 1 1 calc R . .
H43B H 0.3598 0.5201 0.7238 0.057 Uiso 1 1 calc R . .
P1 P 0.48368(6) 0.90274(10) 0.60786(7) 0.0332(4) Uani 1 1 d . . .
F1 F 0.42233(15) 0.9344(3) 0.59725(17) 0.0565(11) Uani 1 1 d . . .
F2 F 0.49731(14) 0.9973(2) 0.63843(15) 0.0437(9) Uani 1 1 d . . .
F3 F 0.49863(15) 0.9478(2) 0.55422(14) 0.0437(9) Uani 1 1 d . . .
F4 F 0.54612(14) 0.8718(2) 0.61869(14) 0.0419(9) Uani 1 1 d . . .
F5 F 0.47086(15) 0.8065(2) 0.57827(14) 0.0432(9) Uani 1 1 d . . .
F6 F 0.46986(17) 0.8560(3) 0.66215(15) 0.0541(11) Uani 1 1 d . . .
H7 H 0.330(3) 0.628(5) 0.606(3) 0.06(2) Uiso 1 1 d . . .

loop_
_atom_site_aniso_label
_atom_site_aniso_U_11
_atom_site_aniso_U_22
_atom_site_aniso_U_33
_atom_site_aniso_U_23
_atom_site_aniso_U_13
_atom_site_aniso_U_12
Ni01 0.0158(3) 0.0157(3) 0.0195(3) 0.0003(3) -0.0003(2) 0.0007(3)
O1 0.023(2) 0.020(2) 0.028(2) 0.0009(19) 0.0022(18) 0.0009(16)
N1 0.016(2) 0.019(2) 0.020(2) 0.0012(18) -0.0009(17) -0.0039(17)
N2 0.017(2) 0.019(2) 0.023(2) 0.0025(18) 0.0020(18) 0.0010(17)
N3 0.020(2) 0.015(2) 0.023(2) 0.0008(17) 0.0018(18) 0.0013(17)
N4 0.018(2) 0.017(2) 0.025(2) -0.0036(18) 0.0016(18) -0.0002(18)
N5 0.021(2) 0.018(2) 0.023(2) 0.0000(18) 0.0002(18) -0.0023(18)
N6 0.018(2) 0.025(3) 0.033(3) -0.002(2) 0.0035(19) 0.0003(19)
N7 0.022(2) 0.018(2) 0.031(3) -0.001(2) 0.005(2) 0.0005(19)
C1 0.026(3) 0.021(3) 0.023(3) 0.000(2) -0.003(2) -0.001(2)
C2 0.028(3) 0.020(3) 0.028(3) 0.005(2) 0.000(2) -0.001(2)
C3 0.023(3) 0.032(3) 0.033(3) 0.009(3) 0.007(2) 0.000(2)
C4 0.027(3) 0.027(3) 0.026(3) 0.001(2) 0.003(2) 0.007(2)
C5 0.017(3) 0.021(3) 0.018(3) 0.003(2) -0.001(2) 0.005(2)
C6 0.023(3) 0.023(3) 0.018(3) 0.002(2) -0.001(2) 0.002(2)
C7 0.035(3) 0.022(3) 0.022(3) -0.001(2) 0.000(2) 0.005(2)
C8 0.026(3) 0.012(3) 0.022(3) 0.005(2) -0.002(2) 0.002(2)
C9 0.033(3) 0.019(3) 0.024(3) -0.003(2) 0.000(2) -0.002(2)
C10 0.031(3) 0.022(3) 0.028(3) 0.001(2) -0.011(2) -0.004(2)
C11 0.021(3) 0.024(3) 0.033(3) -0.001(2) -0.003(2) -0.003(2)
C12 0.020(3) 0.018(3) 0.026(3) 0.002(2) 0.001(2) 0.003(2)
C13 0.016(3) 0.019(3) 0.026(3) 0.002(2) 0.002(2) -0.002(2)
C14 0.019(3) 0.019(3) 0.030(3) -0.003(2) 0.004(2) 0.005(2)
C15 0.020(3) 0.016(3) 0.036(3) 0.004(2) 0.004(2) 0.003(2)
C16 0.017(3) 0.021(3) 0.030(3) 0.005(2) -0.002(2) 0.003(2)
C17 0.013(2) 0.018(3) 0.021(3) 0.003(2) 0.001(2) -0.003(2)
C18 0.021(3) 0.020(3) 0.022(3) 0.004(2) -0.004(2) -0.001(2)
C19 0.027(3) 0.026(3) 0.027(3) 0.003(2) -0.002(2) 0.004(2)
C20 0.015(3) 0.023(3) 0.024(3) 0.001(2) 0.000(2) -0.001(2)
C21 0.023(3) 0.031(3) 0.022(3) 0.002(2) -0.002(2) 0.001(2)
C22 0.025(3) 0.029(3) 0.022(3) -0.002(2) 0.000(2) -0.007(2)
C23 0.021(3) 0.021(3) 0.024(3) -0.004(2) 0.001(2) -0.006(2)
C24 0.030(3) 0.020(3) 0.022(3) -0.003(2) 0.005(2) -0.009(2)
C25 0.029(3) 0.017(3) 0.042(4) -0.004(2) 0.011(3) -0.002(2)
C26 0.063(5) 0.037(4) 0.071(5) 0.012(4) 0.030(4) 0.017(4)
C27 0.060(5) 0.061(5) 0.079(6) -0.001(4) 0.033(4) 0.023(4)
C28 0.054(5) 0.031(4) 0.109(7) 0.017(4) 0.010(5) 0.013(3)
C29 0.048(4) 0.038(4) 0.054(4) 0.010(3) 0.000(3) 0.011(3)
C30 0.048(4) 0.031(4) 0.044(4) -0.001(3) -0.001(3) 0.012(3)
C31 0.019(3) 0.018(3) 0.021(3) -0.002(2) -0.005(2) 0.001(2)
C32 0.029(3) 0.019(3) 0.022(3) 0.006(2) -0.004(2) -0.004(2)
C33 0.025(3) 0.028(3) 0.025(3) -0.001(2) 0.003(2) -0.008(2)
C34 0.022(3) 0.020(3) 0.027(3) -0.001(2) 0.003(2) -0.002(2)
C35 0.025(3) 0.029(3) 0.025(3) -0.005(2) 0.006(2) -0.002(2)
C36 0.019(3) 0.028(3) 0.032(3) 0.000(2) 0.004(2) 0.002(2)
C37 0.038(4) 0.045(4) 0.038(4) -0.011(3) -0.003(3) 0.014(3)
C38 0.042(4) 0.047(4) 0.043(4) -0.009(3) -0.004(3) 0.015(3)
C39 0.028(3) 0.033(3) 0.052(4) 0.000(3) -0.001(3) 0.007(3)
C40 0.027(3) 0.041(4) 0.039(4) 0.005(3) -0.003(3) 0.007(3)
C41 0.025(3) 0.042(4) 0.033(3) 0.004(3) -0.001(3) 0.007(3)
Cl1 0.095(2) 0.300(6) 0.0723(18) 0.078(3) 0.0151(16) 0.016(3)
Cl2 0.114(3) 0.279(6) 0.129(3) 0.109(3) -0.017(2) -0.042(3)
C42 0.071(6) 0.158(11) 0.063(6) 0.041(7) -0.003(5) 0.033(7)
Cl3 0.0325(9) 0.0824(15) 0.0681(13) -0.0180(11) -0.0089(8) 0.0004(9)
Cl4 0.0916(16) 0.0427(11) 0.0617(12) 0.0044(9) 0.0043(11) 0.0244(10)
C43 0.066(5) 0.045(4) 0.032(4) -0.013(3) 0.005(3) -0.005(3)
P1 0.0334(9) 0.0208(8) 0.0463(10) -0.0023(7) 0.0099(7) -0.0012(6)
F1 0.033(2) 0.060(3) 0.078(3) -0.011(2) 0.014(2) 0.0084(19)
F2 0.044(2) 0.029(2) 0.059(2) -0.0105(17) 0.0140(18) 0.0012(16)
F3 0.054(2) 0.031(2) 0.047(2) 0.0053(16) 0.0138(18) 0.0059(17)
F4 0.039(2) 0.033(2) 0.054(2) -0.0076(17) 0.0003(17) 0.0076(16)
F5 0.055(2) 0.0258(19) 0.050(2) -0.0069(16) 0.0084(18) -0.0120(16)
F6 0.076(3) 0.039(2) 0.049(2) -0.0020(18) 0.020(2) -0.012(2)

loop_
_atom_type_symbol
_atom_type_description
_atom_type_scat_dispersion_real
_atom_type_scat_dispersion_imag
_atom_type_scat_source
C C 0.0033 0.0016 'International Tables Vol C Tables 4.2.6.8 and 6.1.1.4'
H H 0.0000 0.0000 'International Tables Vol C Tables 4.2.6.8 and 6.1.1.4'
Cl Cl 0.1484 0.1585 'International Tables Vol C Tables 4.2.6.8 and 6.1.1.4'
F F 0.0171 0.0103 'International Tables Vol C Tables 4.2.6.8 and 6.1.1.4'
N N 0.0061 0.0033 'International Tables Vol C Tables 4.2.6.8 and 6.1.1.4'
Ni Ni 0.3393 1.1124 'International Tables Vol C Tables 4.2.6.8 and 6.1.1.4'
O O 0.0106 0.0060 'International Tables Vol C Tables 4.2.6.8 and 6.1.1.4'
P P 0.1023 0.0942 'International Tables Vol C Tables 4.2.6.8 and 6.1.1.4'

loop_
_geom_angle_atom_site_label_1
_geom_angle_atom_site_label_2
_geom_angle_atom_site_label_3
_geom_angle
_geom_angle_site_symmetry_1
_geom_angle_site_symmetry_3
_geom_angle_publ_flag
O1 Ni01 N1 173.37(17) . . ?
O1 Ni01 N2 93.33(17) . . ?
O1 Ni01 N3 90.89(16) . . ?
O1 Ni01 N4 92.98(17) . . ?
O1 Ni01 N5 95.25(17) . . ?
N1 Ni01 N2 83.70(16) . . ?
N1 Ni01 N3 82.95(15) . . ?
N1 Ni01 N4 90.50(16) . . ?
N3 Ni01 N2 84.74(16) . . ?
N4 Ni01 N2 172.20(16) . . ?
N4 Ni01 N3 99.75(16) . . ?
N5 Ni01 N1 90.88(16) . . ?
N5 Ni01 N2 94.03(16) . . ?
N5 Ni01 N3 173.80(16) . . ?
N5 Ni01 N4 80.81(16) . . ?
Ni01 O1 H1 109(5) . . ?
C13 N1 Ni01 121.3(3) . . ?
C13 N1 C17 118.8(4) . . ?
C17 N1 Ni01 119.2(3) . . ?
C1 N2 Ni01 120.3(3) . . ?
C1 N2 C5 117.7(4) . . ?
C5 N2 Ni01 120.7(3) . . ?
C8 N3 Ni01 121.1(3) . . ?
C12 N3 Ni01 119.7(3) . . ?
C12 N3 C8 118.4(4) . . ?
C31 N4 Ni01 115.1(3) . . ?
C31 N4 C34 105.1(4) . . ?
C34 N4 Ni01 139.7(3) . . ?
C20 N5 Ni01 113.0(3) . . ?
C20 N5 C23 105.5(4) . . ?
C23 N5 Ni01 138.6(3) . . ?
C35 N6 H6 119.4 . . ?
C35 N6 C36 121.2(5) . . ?
C36 N6 H6 119.4 . . ?
C24 N7 C25 125.1(5) . . ?
C24 N7 H7 123(4) . . ?
C25 N7 H7 112(4) . . ?
N2 C1 H1A 117.8 . . ?
N2 C1 C2 124.3(5) . . ?
C2 C1 H1A 117.8 . . ?
C1 C2 H2 121.1 . . ?
C1 C2 C3 117.7(5) . . ?
C3 C2 H2 121.1 . . ?
C2 C3 H3 120.5 . . ?
C2 C3 C4 119.1(5) . . ?
C4 C3 H3 120.5 . . ?
C3 C4 H4 119.8 . . ?
C3 C4 C5 120.3(5) . . ?
C5 C4 H4 119.8 . . ?
N2 C5 C4 120.8(5) . . ?
N2 C5 C6 117.2(4) . . ?
C4 C5 C6 122.0(5) . . ?
C5 C6 C8 109.7(4) . . ?
C5 C6 C13 108.8(4) . . ?
C7 C6 C5 110.0(4) . . ?
C7 C6 C8 109.8(4) . . ?
C7 C6 C13 110.1(4) . . ?
C13 C6 C8 108.4(4) . . ?
C6 C7 H7A 109.5 . . ?
C6 C7 H7B 109.5 . . ?
C6 C7 H7C 109.5 . . ?
H7A C7 H7B 109.5 . . ?
H7A C7 H7C 109.5 . . ?
H7B C7 H7C 109.5 . . ?
N3 C8 C6 117.1(4) . . ?
N3 C8 C9 121.1(5) . . ?
C9 C8 C6 121.7(5) . . ?
C8 C9 H9 120.0 . . ?
C8 C9 C10 119.9(5) . . ?
C10 C9 H9 120.0 . . ?
C9 C10 H10 120.6 . . ?
C11 C10 C9 118.8(5) . . ?
C11 C10 H10 120.6 . . ?
C10 C11 H11 120.8 . . ?
C12 C11 C10 118.3(5) . . ?
C12 C11 H11 120.8 . . ?
N3 C12 C11 123.3(5) . . ?
N3 C12 H12 118.4 . . ?
C11 C12 H12 118.4 . . ?
N1 C13 C6 117.5(4) . . ?
N1 C13 C14 121.3(5) . . ?
C14 C13 C6 121.2(5) . . ?
C13 C14 H14 120.1 . . ?
C15 C14 C13 119.8(5) . . ?
C15 C14 H14 120.1 . . ?
C14 C15 H15 120.4 . . ?
C16 C15 C14 119.2(5) . . ?
C16 C15 H15 120.4 . . ?
C15 C16 H16 120.6 . . ?
C15 C16 C17 118.9(5) . . ?
C17 C16 H16 120.6 . . ?
N1 C17 C16 122.1(5) . . ?
N1 C17 C18 115.5(4) . . ?
C16 C17 C18 122.4(4) . . ?
C17 C18 C20 110.3(4) . . ?
C19 C18 C17 110.7(4) . . ?
C19 C18 C20 108.6(4) . . ?
C31 C18 C17 108.6(4) . . ?
C31 C18 C19 109.8(4) . . ?
C31 C18 C20 108.8(4) . . ?
C18 C19 H19A 109.5 . . ?
C18 C19 H19B 109.5 . . ?
C18 C19 H19C 109.5 . . ?
H19A C19 H19B 109.5 . . ?
H19A C19 H19C 109.5 . . ?
H19B C19 H19C 109.5 . . ?
N5 C20 C18 121.3(4) . . ?
N5 C20 C21 111.3(5) . . ?
C21 C20 C18 127.2(5) . . ?
C20 C21 H21 126.9 . . ?
C22 C21 C20 106.1(5) . . ?
C22 C21 H21 126.9 . . ?
C21 C22 H22 126.4 . . ?
C21 C22 C23 107.1(5) . . ?
C23 C22 H22 126.4 . . ?
N5 C23 C22 109.8(5) . . ?
N5 C23 C24 124.9(5) . . ?
C24 C23 C22 123.8(5) . . ?
N7 C24 C23 125.9(5) . . ?
N7 C24 H24 117.1 . . ?
C23 C24 H24 117.1 . . ?
N7 C25 H25 109.8 . . ?
N7 C25 C26 106.9(5) . . ?
N7 C25 C30 110.4(5) . . ?
C26 C25 H25 109.8 . . ?
C30 C25 H25 109.8 . . ?
C30 C25 C26 110.1(6) . . ?
C25 C26 H26A 109.2 . . ?
C25 C26 H26B 109.2 . . ?
C25 C26 C27 111.9(6) . . ?
H26A C26 H26B 107.9 . . ?
C27 C26 H26A 109.2 . . ?
C27 C26 H26B 109.2 . . ?
C26 C27 H27A 109.2 . . ?
C26 C27 H27B 109.2 . . ?
H27A C27 H27B 107.9 . . ?
C28 C27 C26 111.9(6) . . ?
C28 C27 H27A 109.2 . . ?
C28 C27 H27B 109.2 . . ?
C27 C28 H28A 109.5 . . ?
C27 C28 H28B 109.5 . . ?
H28A C28 H28B 108.1 . . ?
C29 C28 C27 110.8(7) . . ?
C29 C28 H28A 109.5 . . ?
C29 C28 H28B 109.5 . . ?
C28 C29 H29A 109.2 . . ?
C28 C29 H29B 109.2 . . ?
C28 C29 C30 112.1(6) . . ?
H29A C29 H29B 107.9 . . ?
C30 C29 H29A 109.2 . . ?
C30 C29 H29B 109.2 . . ?
C25 C30 C29 110.6(5) . . ?
C25 C30 H30A 109.5 . . ?
C25 C30 H30B 109.5 . . ?
C29 C30 H30A 109.5 . . ?
C29 C30 H30B 109.5 . . ?
H30A C30 H30B 108.1 . . ?
N4 C31 C18 120.9(4) . . ?
N4 C31 C32 112.1(4) . . ?
C32 C31 C18 126.9(4) . . ?
C31 C32 H32 127.1 . . ?
C33 C32 C31 105.9(5) . . ?
C33 C32 H32 127.1 . . ?
C32 C33 H33 126.3 . . ?
C32 C33 C34 107.5(5) . . ?
C34 C33 H33 126.3 . . ?
N4 C34 C33 109.4(5) . . ?
N4 C34 C35 127.6(5) . . ?
C35 C34 C33 121.9(5) . . ?
N6 C35 C34 128.7(5) . . ?
N6 C35 H35 115.6 . . ?
C34 C35 H35 115.6 . . ?
N6 C36 H36 108.4 . . ?
N6 C36 C37 111.1(5) . . ?
N6 C36 C41 109.4(4) . . ?
C37 C36 H36 108.4 . . ?
C37 C36 C41 111.0(5) . . ?
C41 C36 H36 108.4 . . ?
C36 C37 H37A 109.4 . . ?
C36 C37 H37B 109.4 . . ?
C36 C37 C38 111.2(5) . . ?
H37A C37 H37B 108.0 . . ?
C38 C37 H37A 109.4 . . ?
C38 C37 H37B 109.4 . . ?
C37 C38 H38A 109.5 . . ?
C37 C38 H38B 109.5 . . ?
H38A C38 H38B 108.1 . . ?
C39 C38 C37 110.6(5) . . ?
C39 C38 H38A 109.5 . . ?
C39 C38 H38B 109.5 . . ?
C38 C39 H39A 109.6 . . ?
C38 C39 H39B 109.6 . . ?
C38 C39 C40 110.5(5) . . ?
H39A C39 H39B 108.1 . . ?
C40 C39 H39A 109.6 . . ?
C40 C39 H39B 109.6 . . ?
C39 C40 H40A 109.3 . . ?
C39 C40 H40B 109.3 . . ?
H40A C40 H40B 107.9 . . ?
C41 C40 C39 111.7(5) . . ?
C41 C40 H40A 109.3 . . ?
C41 C40 H40B 109.3 . . ?
C36 C41 H41A 109.5 . . ?
C36 C41 H41B 109.5 . . ?
C40 C41 C36 110.7(5) . . ?
C40 C41 H41A 109.5 . . ?
C40 C41 H41B 109.5 . . ?
H41A C41 H41B 108.1 . . ?
Cl1 C42 H42A 109.4 . . ?
Cl1 C42 H42B 109.4 . . ?
Cl2 C42 Cl1 111.4(5) . . ?
Cl2 C42 H42A 109.4 . . ?
Cl2 C42 H42B 109.4 . . ?
H42A C42 H42B 108.0 . . ?
Cl3 C43 Cl4 111.5(3) . . ?
Cl3 C43 H43A 109.3 . . ?
Cl3 C43 H43B 109.3 . . ?
Cl4 C43 H43A 109.3 . . ?
Cl4 C43 H43B 109.3 . . ?
H43A C43 H43B 108.0 . . ?
F1 P1 F2 90.2(2) . . ?
F1 P1 F4 179.4(2) . . ?
F1 P1 F5 90.8(2) . . ?
F1 P1 F6 90.8(2) . . ?
F2 P1 F4 89.2(2) . . ?
F2 P1 F5 178.6(2) . . ?
F3 P1 F1 90.5(2) . . ?
F3 P1 F2 90.9(2) . . ?
F3 P1 F4 89.3(2) . . ?
F3 P1 F5 90.1(2) . . ?
F3 P1 F6 178.7(2) . . ?
F5 P1 F4 89.8(2) . . ?
F6 P1 F2 89.4(2) . . ?
F6 P1 F4 89.5(2) . . ?
F6 P1 F5 89.6(2) . . ?

loop_
_geom_bond_atom_site_label_1
_geom_bond_atom_site_label_2
_geom_bond_distance
_geom_bond_site_symmetry_2
_geom_bond_publ_flag
Ni01 O1 2.046(4) . ?
Ni01 N1 2.109(4) . ?
Ni01 N2 2.142(4) . ?
Ni01 N3 2.116(4) . ?
Ni01 N4 2.115(4) . ?
Ni01 N5 2.095(4) . ?
O1 H1 0.67(5) . ?
N1 C13 1.349(7) . ?
N1 C17 1.354(6) . ?
N2 C1 1.349(7) . ?
N2 C5 1.353(6) . ?
N3 C8 1.345(7) . ?
N3 C12 1.342(6) . ?
N4 C31 1.350(6) . ?
N4 C34 1.398(7) . ?
N5 C20 1.350(6) . ?
N5 C23 1.396(6) . ?
N6 H6 0.8800 . ?
N6 C35 1.297(7) . ?
N6 C36 1.480(7) . ?
N7 C24 1.310(7) . ?
N7 C25 1.476(7) . ?
N7 H7 1.03(7) . ?
C1 H1A 0.9500 . ?
C1 C2 1.376(7) . ?
C2 H2 0.9500 . ?
C2 C3 1.382(8) . ?
C3 H3 0.9500 . ?
C3 C4 1.382(8) . ?
C4 H4 0.9500 . ?
C4 C5 1.392(7) . ?
C5 C6 1.535(7) . ?
C6 C7 1.522(7) . ?
C6 C8 1.556(7) . ?
C6 C13 1.541(7) . ?
C7 H7A 0.9800 . ?
C7 H7B 0.9800 . ?
C7 H7C 0.9800 . ?
C8 C9 1.379(7) . ?
C9 H9 0.9500 . ?
C9 C10 1.384(8) . ?
C10 H10 0.9500 . ?
C10 C11 1.376(8) . ?
C11 H11 0.9500 . ?
C11 C12 1.375(7) . ?
C12 H12 0.9500 . ?
C13 C14 1.389(7) . ?
C14 H14 0.9500 . ?
C14 C15 1.383(7) . ?
C15 H15 0.9500 . ?
C15 C16 1.375(8) . ?
C16 H16 0.9500 . ?
C16 C17 1.394(7) . ?
C17 C18 1.535(7) . ?
C18 C19 1.533(7) . ?
C18 C20 1.536(7) . ?
C18 C31 1.525(7) . ?
C19 H19A 0.9800 . ?
C19 H19B 0.9800 . ?
C19 H19C 0.9800 . ?
C20 C21 1.417(7) . ?
C21 H21 0.9500 . ?
C21 C22 1.377(8) . ?
C22 H22 0.9500 . ?
C22 C23 1.407(7) . ?
C23 C24 1.402(7) . ?
C24 H24 0.9500 . ?
C25 H25 1.0000 . ?
C25 C26 1.519(8) . ?
C25 C30 1.511(8) . ?
C26 H26A 0.9900 . ?
C26 H26B 0.9900 . ?
C26 C27 1.551(10) . ?
C27 H27A 0.9900 . ?
C27 H27B 0.9900 . ?
C27 C28 1.497(11) . ?
C28 H28A 0.9900 . ?
C28 H28B 0.9900 . ?
C28 C29 1.469(10) . ?
C29 H29A 0.9900 . ?
C29 H29B 0.9900 . ?
C29 C30 1.524(8) . ?
C30 H30A 0.9900 . ?
C30 H30B 0.9900 . ?
C31 C32 1.415(7) . ?
C32 H32 0.9500 . ?
C32 C33 1.370(8) . ?
C33 H33 0.9500 . ?
C33 C34 1.419(8) . ?
C34 C35 1.402(7) . ?
C35 H35 0.9500 . ?
C36 H36 1.0000 . ?
C36 C37 1.508(8) . ?
C36 C41 1.525(8) . ?
C37 H37A 0.9900 . ?
C37 H37B 0.9900 . ?
C37 C38 1.540(8) . ?
C38 H38A 0.9900 . ?
C38 H38B 0.9900 . ?
C38 C39 1.513(9) . ?
C39 H39A 0.9900 . ?
C39 H39B 0.9900 . ?
C39 C40 1.523(9) . ?
C40 H40A 0.9900 . ?
C40 H40B 0.9900 . ?
C40 C41 1.520(8) . ?
C41 H41A 0.9900 . ?
C41 H41B 0.9900 . ?
Cl1 C42 1.824(12) . ?
Cl2 C42 1.707(12) . ?
C42 H42A 0.9900 . ?
C42 H42B 0.9900 . ?
Cl3 C43 1.750(7) . ?
Cl4 C43 1.764(7) . ?
C43 H43A 0.9900 . ?
C43 H43B 0.9900 . ?
P1 F1 1.589(4) . ?
P1 F2 1.601(4) . ?
P1 F3 1.583(4) . ?
P1 F4 1.612(4) . ?
P1 F5 1.607(4) . ?
P1 F6 1.599(4) . ?

loop_
_geom_torsion_atom_site_label_1
_geom_torsion_atom_site_label_2
_geom_torsion_atom_site_label_3
_geom_torsion_atom_site_label_4
_geom_torsion
_geom_torsion_site_symmetry_1
_geom_torsion_site_symmetry_2
_geom_torsion_site_symmetry_3
_geom_torsion_site_symmetry_4
_geom_torsion_publ_flag
Ni01 N1 C13 C6 12.1(6) . . . . ?
Ni01 N1 C13 C14 -168.7(4) . . . . ?
Ni01 N1 C17 C16 167.9(4) . . . . ?
Ni01 N1 C17 C18 -11.3(5) . . . . ?
Ni01 N2 C1 C2 164.5(4) . . . . ?
Ni01 N2 C5 C4 -164.8(4) . . . . ?
Ni01 N2 C5 C6 13.1(6) . . . . ?
Ni01 N3 C8 C6 15.8(6) . . . . ?
Ni01 N3 C8 C9 -165.0(4) . . . . ?
Ni01 N3 C12 C11 166.5(4) . . . . ?
Ni01 N4 C31 C18 7.4(6) . . . . ?
Ni01 N4 C31 C32 -175.0(3) . . . . ?
Ni01 N4 C34 C33 173.7(4) . . . . ?
Ni01 N4 C34 C35 -18.5(9) . . . . ?
Ni01 N5 C20 C18 -23.4(6) . . . . ?
Ni01 N5 C20 C21 161.3(3) . . . . ?
Ni01 N5 C23 C22 -155.2(4) . . . . ?
Ni01 N5 C23 C24 38.7(8) . . . . ?
O1 Ni01 N1 C13 14.9(16) . . . . ?
O1 Ni01 N1 C17 -155.5(12) . . . . ?
O1 Ni01 N2 C1 54.2(4) . . . . ?
O1 Ni01 N2 C5 -139.0(4) . . . . ?
O1 Ni01 N3 C8 125.5(4) . . . . ?
O1 Ni01 N3 C12 -43.4(4) . . . . ?
O1 Ni01 N4 C31 -150.2(4) . . . . ?
O1 Ni01 N4 C34 34.4(5) . . . . ?
O1 Ni01 N5 C20 155.3(4) . . . . ?
O1 Ni01 N5 C23 -47.9(5) . . . . ?
N1 Ni01 N2 C1 -131.8(4) . . . . ?
N1 Ni01 N2 C5 35.0(4) . . . . ?
N1 Ni01 N3 C8 -52.1(4) . . . . ?
N1 Ni01 N3 C12 139.1(4) . . . . ?
N1 Ni01 N4 C31 35.4(4) . . . . ?
N1 Ni01 N4 C34 -140.0(5) . . . . ?
N1 Ni01 N5 C20 -27.3(4) . . . . ?
N1 Ni01 N5 C23 129.6(5) . . . . ?
N1 C13 C14 C15 0.3(8) . . . . ?
N1 C17 C18 C19 -171.1(4) . . . . ?
N1 C17 C18 C20 -50.9(6) . . . . ?
N1 C17 C18 C31 68.3(5) . . . . ?
N2 Ni01 N1 C13 -48.7(4) . . . . ?
N2 Ni01 N1 C17 140.9(4) . . . . ?
N2 Ni01 N3 C8 32.2(4) . . . . ?
N2 Ni01 N3 C12 -136.7(4) . . . . ?
N2 Ni01 N4 C31 -6.4(14) . . . . ?
N2 Ni01 N4 C34 178.2(10) . . . . ?
N2 Ni01 N5 C20 -111.0(4) . . . . ?
N2 Ni01 N5 C23 45.8(5) . . . . ?
N2 C1 C2 C3 1.6(8) . . . . ?
N2 C5 C6 C7 171.8(4) . . . . ?
N2 C5 C6 C8 50.9(6) . . . . ?
N2 C5 C6 C13 -67.6(5) . . . . ?
N3 Ni01 N1 C13 36.7(4) . . . . ?
N3 Ni01 N1 C17 -133.7(4) . . . . ?
N3 Ni01 N2 C1 144.7(4) . . . . ?
N3 Ni01 N2 C5 -48.5(4) . . . . ?
N3 Ni01 N4 C31 118.4(3) . . . . ?
N3 Ni01 N4 C34 -57.1(5) . . . . ?
N3 Ni01 N5 C20 -32.6(17) . . . . ?
N3 Ni01 N5 C23 124.2(14) . . . . ?
N3 C8 C9 C10 -2.3(8) . . . . ?
N4 Ni01 N1 C13 136.5(4) . . . . ?
N4 Ni01 N1 C17 -33.9(4) . . . . ?
N4 Ni01 N2 C1 -89.7(12) . . . . ?
N4 Ni01 N2 C5 77.1(13) . . . . ?
N4 Ni01 N3 C8 -141.4(4) . . . . ?
N4 Ni01 N3 C12 49.8(4) . . . . ?
N4 Ni01 N5 C20 63.1(4) . . . . ?
N4 Ni01 N5 C23 -140.1(5) . . . . ?
N4 C31 C32 C33 -1.2(6) . . . . ?
N4 C34 C35 N6 -3.1(9) . . . . ?
N5 Ni01 N1 C13 -142.7(4) . . . . ?
N5 Ni01 N1 C17 46.9(4) . . . . ?
N5 Ni01 N2 C1 -41.4(4) . . . . ?
N5 Ni01 N2 C5 125.4(4) . . . . ?
N5 Ni01 N3 C8 -46.7(17) . . . . ?
N5 Ni01 N3 C12 144.5(14) . . . . ?
N5 Ni01 N4 C31 -55.4(3) . . . . ?
N5 Ni01 N4 C34 129.2(5) . . . . ?
N5 C20 C21 C22 2.2(6) . . . . ?
N5 C23 C24 N7 -2.1(9) . . . . ?
N6 C36 C37 C38 178.2(5) . . . . ?
N6 C36 C41 C40 -178.7(5) . . . . ?
N7 C25 C26 C27 -172.9(6) . . . . ?
N7 C25 C30 C29 173.5(5) . . . . ?
C1 N2 C5 C4 2.3(7) . . . . ?
C1 N2 C5 C6 -179.7(4) . . . . ?
C1 C2 C3 C4 -0.1(8) . . . . ?
C2 C3 C4 C5 -0.2(8) . . . . ?
C3 C4 C5 N2 -1.0(8) . . . . ?
C3 C4 C5 C6 -178.8(5) . . . . ?
C4 C5 C6 C7 -10.3(6) . . . . ?
C4 C5 C6 C8 -131.2(5) . . . . ?
C4 C5 C6 C13 110.4(5) . . . . ?
C5 N2 C1 C2 -2.7(7) . . . . ?
C5 C6 C8 N3 -69.0(5) . . . . ?
C5 C6 C8 C9 111.9(5) . . . . ?
C5 C6 C13 N1 53.0(6) . . . . ?
C5 C6 C13 C14 -126.3(5) . . . . ?
C6 C8 C9 C10 176.8(5) . . . . ?
C6 C13 C14 C15 179.5(5) . . . . ?
C7 C6 C8 N3 170.0(4) . . . . ?
C7 C6 C8 C9 -9.2(7) . . . . ?
C7 C6 C13 N1 173.6(4) . . . . ?
C7 C6 C13 C14 -5.7(7) . . . . ?
C8 N3 C12 C11 -2.6(7) . . . . ?
C8 C6 C13 N1 -66.3(6) . . . . ?
C8 C6 C13 C14 114.5(5) . . . . ?
C8 C9 C10 C11 -0.9(8) . . . . ?
C9 C10 C11 C12 2.3(8) . . . . ?
C10 C11 C12 N3 -0.5(8) . . . . ?
C12 N3 C8 C6 -175.2(4) . . . . ?
C12 N3 C8 C9 4.0(7) . . . . ?
C13 N1 C17 C16 -2.7(7) . . . . ?
C13 N1 C17 C18 178.1(4) . . . . ?
C13 C6 C8 N3 49.7(6) . . . . ?
C13 C6 C8 C9 -129.5(5) . . . . ?
C13 C14 C15 C16 -1.4(8) . . . . ?
C14 C15 C16 C17 0.5(8) . . . . ?
C15 C16 C17 N1 1.6(7) . . . . ?
C15 C16 C17 C18 -179.3(5) . . . . ?
C16 C17 C18 C19 9.7(7) . . . . ?
C16 C17 C18 C20 129.9(5) . . . . ?
C16 C17 C18 C31 -110.9(5) . . . . ?
C17 N1 C13 C6 -177.5(4) . . . . ?
C17 N1 C13 C14 1.8(7) . . . . ?
C17 C18 C20 N5 75.9(6) . . . . ?
C17 C18 C20 C21 -109.6(6) . . . . ?
C17 C18 C31 N4 -67.5(6) . . . . ?
C17 C18 C31 C32 115.2(5) . . . . ?
C18 C20 C21 C22 -172.8(5) . . . . ?
C18 C31 C32 C33 176.3(5) . . . . ?
C19 C18 C20 N5 -162.7(5) . . . . ?
C19 C18 C20 C21 11.8(7) . . . . ?
C19 C18 C31 N4 171.3(4) . . . . ?
C19 C18 C31 C32 -5.9(7) . . . . ?
C20 N5 C23 C22 2.7(6) . . . . ?
C20 N5 C23 C24 -163.3(5) . . . . ?
C20 C18 C31 N4 52.6(6) . . . . ?
C20 C18 C31 C32 -124.7(5) . . . . ?
C20 C21 C22 C23 -0.4(6) . . . . ?
C21 C22 C23 N5 -1.4(6) . . . . ?
C21 C22 C23 C24 164.8(5) . . . . ?
C22 C23 C24 N7 -166.3(5) . . . . ?
C23 N5 C20 C18 172.3(5) . . . . ?
C23 N5 C20 C21 -3.1(6) . . . . ?
C24 N7 C25 C26 -120.7(6) . . . . ?
C24 N7 C25 C30 119.6(6) . . . . ?
C25 N7 C24 C23 177.9(5) . . . . ?
C25 C26 C27 C28 52.3(10) . . . . ?
C26 C25 C30 C29 55.7(7) . . . . ?
C26 C27 C28 C29 -54.0(9) . . . . ?
C27 C28 C29 C30 57.8(9) . . . . ?
C28 C29 C30 C25 -59.3(8) . . . . ?
C30 C25 C26 C27 -52.9(8) . . . . ?
C31 N4 C34 C33 -2.0(6) . . . . ?
C31 N4 C34 C35 165.8(5) . . . . ?
C31 C18 C20 N5 -43.2(6) . . . . ?
C31 C18 C20 C21 131.4(5) . . . . ?
C31 C32 C33 C34 -0.1(6) . . . . ?
C32 C33 C34 N4 1.3(6) . . . . ?
C32 C33 C34 C35 -167.3(5) . . . . ?
C33 C34 C35 N6 163.3(5) . . . . ?
C34 N4 C31 C18 -175.7(4) . . . . ?
C34 N4 C31 C32 2.0(6) . . . . ?
C35 N6 C36 C37 90.2(6) . . . . ?
C35 N6 C36 C41 -146.9(5) . . . . ?
C36 N6 C35 C34 -176.2(5) . . . . ?
C36 C37 C38 C39 -56.7(8) . . . . ?
C37 C36 C41 C40 -55.8(7) . . . . ?
C37 C38 C39 C40 56.0(7) . . . . ?
C38 C39 C40 C41 -56.5(7) . . . . ?
C39 C40 C41 C36 56.0(7) . . . . ?
C41 C36 C37 C38 56.2(7) . . . . ?
